data_4341154
loop_
_publ_author_name
'Franc\`as, Laia'
'Gonz\'alez-Gil, Rosa Mar\'ia'
'Moyano, Daniel'
'Benet-Buchholz, Jordi'
'Garc\'ia-Ant\'on, Jordi'
'Escriche, Llu\'is'
'Llobet, Antoni'
'Sala, Xavier'

_publ_section_title
;
 Dinuclear ruthenium complexes containing the hpbl ligand: synthesis,
 characterization, linkage isomerism, and epoxidation catalysis.
;
_journal_issue 19
_journal_name_full 'Inorganic chemistry'
_journal_page_first 10394
_journal_page_last 10402
_journal_paper_doi 10.1021/ic501483s
_journal_volume 53
_journal_year 2014
_chemical_formula_sum 'C54 H54 Cl2 F12 N10 O4.5 P2 Ru2'
_chemical_formula_weight 1478.05
_chemical_name_systematic
;
 ?
;
_space_group_IT_number 2
_space_group_name_Hall '-P 1'
_symmetry_cell_setting triclinic
_symmetry_space_group_name_Hall '-P 1'
_symmetry_space_group_name_H-M 'P -1'
_atom_sites_solution_hydrogens mixed
_audit_creation_method SHELXL-2014
_cell_angle_alpha 107.284(2)
_cell_angle_beta 109.045(2)
_cell_angle_gamma 96.360(2)
_cell_formula_units_Z 2
_cell_length_a 12.5295(6)
_cell_length_b 14.6459(7)
_cell_length_c 18.2104(9)
_cell_measurement_reflns_used 9964
_cell_measurement_temperature 100(2)
_cell_measurement_theta_max 35.92
_cell_measurement_theta_min 2.32
_cell_volume 2935.2(3)
_computing_cell_refinement 'Bruker APEX2 v2011.4-0'
_computing_data_collection 'Bruker APEX2 v2011.4-0'
_computing_data_reduction 'Bruker SAINT V7.60A'
_computing_molecular_graphics 'Bruker SHELXTL'
_computing_publication_material 'Bruker SHELXTL'
_computing_structure_refinement 'SHELXL-2012 (Sheldrick, 2012)'
_computing_structure_solution Sir2011
_diffrn_ambient_temperature 100(2)
_diffrn_detector_area_resol_mean 512
_diffrn_detector_type '4K CCD area detector APEX II'
_diffrn_measured_fraction_theta_full 1.000
_diffrn_measured_fraction_theta_max 0.987
_diffrn_measurement_device_type 'Kappa 4-axis goniometer bruker-nonius'
_diffrn_measurement_method
;
 Fullsphere data collection, phi and omega scans
;
_diffrn_measurement_specimen_support 'magnetic support with MicroMount'
_diffrn_radiation_monochromator 'Multilayer Montel 200 mirrors'
_diffrn_radiation_type MoK\a
_diffrn_radiation_wavelength 0.71073
_diffrn_reflns_av_R_equivalents 0.0649
_diffrn_reflns_av_unetI/netI 0.0696
_diffrn_reflns_Laue_measured_fraction_full 1.000
_diffrn_reflns_Laue_measured_fraction_max 0.987
_diffrn_reflns_limit_h_max 20
_diffrn_reflns_limit_h_min -19
_diffrn_reflns_limit_k_max 24
_diffrn_reflns_limit_k_min -24
_diffrn_reflns_limit_l_max 29
_diffrn_reflns_limit_l_min -30
_diffrn_reflns_point_group_measured_fraction_full 1.000
_diffrn_reflns_point_group_measured_fraction_max 0.987
_diffrn_reflns_theta_full 25.242
_diffrn_reflns_theta_max 36.600
_diffrn_reflns_theta_min 1.265
_diffrn_source 'Rotating anode X-ray tube'
_diffrn_source_current 70
_diffrn_source_power 50
_diffrn_source_size '0.3 mm x 0.3 mm fine focus'
_diffrn_source_type 'Bruker-Nonius FR 591'
_exptl_absorpt_coefficient_mu 0.754
_exptl_absorpt_correction_T_max 1.000
_exptl_absorpt_correction_T_min 0.871
_exptl_absorpt_correction_type empirical
_exptl_absorpt_process_details
; 
 SADABS Version 2008/1 Bruker-Nonius
 Blessing, Acta Cryst. (1995) A51 33-38
;
_exptl_crystal_colour brown
_exptl_crystal_density_diffrn 1.672
_exptl_crystal_description block
_exptl_crystal_F_000 1488
_exptl_crystal_size_max 0.50
_exptl_crystal_size_mid 0.18
_exptl_crystal_size_min 0.04
_refine_diff_density_max 1.235
_refine_diff_density_min -0.977
_refine_diff_density_rms 0.134
_refine_ls_extinction_method none
_refine_ls_goodness_of_fit_ref 1.037
_refine_ls_hydrogen_treatment noref
_refine_ls_matrix_type full
_refine_ls_number_parameters 834
_refine_ls_number_reflns 28640
_refine_ls_number_restraints 69
_refine_ls_restrained_S_all 1.055
_refine_ls_R_factor_all 0.0758
_refine_ls_R_factor_gt 0.0415
_refine_ls_shift/su_max 0.005
_refine_ls_shift/su_mean 0.000
_refine_ls_structure_factor_coef Fsqd
_refine_ls_weighting_details 'w=1/[\s^2^(Fo^2^)+(0.0569P)^2^+0.0814P] where P=(Fo^2^+2Fc^2^)/3'
_refine_ls_weighting_scheme calc
_refine_ls_wR_factor_gt 0.0980
_refine_ls_wR_factor_ref 0.1186
_reflns_Friedel_coverage 0.000
_reflns_number_gt 20024
_reflns_number_total 28640
_reflns_threshold_expression >2sigma(I)
_cod_data_source_file ic501483s_si_002.cif
_cod_data_source_block LFF31020_0m
_cod_depositor_comments
;
The following automatic conversions were performed:

'_symmetry_cell_setting' value 'Triclinic' changed to 'triclinic'
according to
/home/saulius/struct/COD-crude-data--automatic-downloads/rss-feeds/ACS/lib/dictionaries/cif_core.dic
dictionary named 'cif_core.dic' version 2.4.2 from 2011-04-26.

Automatic conversion script
Id: cif_fix_values 2281 2013-09-26 08:29:07Z andrius 

 Adding full bibliography for 4341153--4341154.cif.
;
_cod_original_sg_symbol_H-M P-1
_cod_original_formula_sum 'C54 H54 Cl2 F12 N10 O4.50 P2 Ru2'
_cod_database_code 4341154
_shelx_space_group_comment
;
The symmetry employed for this shelxl refinement is uniquely defined
by the following loop, which should always be used as a source of
symmetry information in preference to the above space-group names.
They are only intended as comments.
;
_shelxl_version_number 2014-3

loop_
_space_group_symop_operation_xyz
'x, y, z'
'-x, -y, -z'

loop_
_atom_site_label
_atom_site_type_symbol
_atom_site_fract_x
_atom_site_fract_y
_atom_site_fract_z
_atom_site_U_iso_or_equiv
_atom_site_adp_type
_atom_site_occupancy
_atom_site_site_symmetry_order
_atom_site_calc_flag
_atom_site_refinement_flags_posn
_atom_site_refinement_flags_adp
_atom_site_refinement_flags_occupancy
_atom_site_disorder_assembly
_atom_site_disorder_group
Ru1C Ru 1.25405(2) 0.90199(2) 0.26853(2) 0.01559(4) Uani 1 1 d . . . . .
Cl1A Cl 1.01060(4) 0.76503(3) 0.44872(3) 0.01757(8) Uani 1 1 d . . . . .
Cl1B Cl 1.41000(4) 1.03481(3) 0.36845(3) 0.02310(10) Uani 1 1 d . . . . .
N1C N 1.35510(14) 0.86170(12) 0.19929(11) 0.0201(3) Uani 1 1 d . . . . .
C1A C 0.75343(17) 0.84755(14) 0.32002(12) 0.0187(3) Uani 1 1 d . . . . .
H1A H 0.7769 0.8286 0.2741 0.022 Uiso 1 1 calc R U . . .
Ru1A Ru 0.81957(2) 0.66332(2) 0.35381(2) 0.01240(3) Uani 1 1 d . . . . .
N1A N 0.76076(13) 0.79051(11) 0.36657(10) 0.0157(3) Uani 1 1 d . . . . .
N1B N 0.65450(13) 0.58494(12) 0.26566(10) 0.0161(3) Uani 1 1 d . . . . .
C1B C 0.56747(18) 0.58442(17) 0.29471(14) 0.0258(4) Uani 1 1 d . . . . .
H1B H 0.5883 0.6110 0.3532 0.031 Uiso 1 1 calc R U . . .
C1C C 1.43249(17) 0.80521(15) 0.20825(14) 0.0241(4) Uani 1 1 d . . . . .
H1C H 1.4497 0.7825 0.2536 0.029 Uiso 1 1 calc R U . . .
O1B O 0.65631(13) 0.52755(14) 0.05708(9) 0.0300(4) Uani 1 1 d . . . . .
H1B1 H 0.6570 0.5863 0.0612 0.045 Uiso 1 1 calc R U . . .
C2A C 0.71297(18) 0.93307(15) 0.33628(13) 0.0224(4) Uani 1 1 d . . . . .
H2A H 0.7095 0.9720 0.3025 0.027 Uiso 1 1 calc R U . . .
N2A N 0.77944(13) 0.67401(11) 0.45024(10) 0.0154(3) Uani 1 1 d . . . . .
N2B N 0.87258(13) 0.64985(11) 0.25582(9) 0.0134(3) Uani 1 1 d . . . . .
C2B C 0.45123(18) 0.54821(18) 0.24561(15) 0.0294(5) Uani 1 1 d . . . . .
H2B H 0.3944 0.5489 0.2697 0.035 Uiso 1 1 calc R U . . .
O2B O 1.12611(12) 0.79291(10) 0.19390(8) 0.0176(3) Uani 1 1 d . . . . .
N2C N 1.20812(14) 0.97340(12) 0.19213(10) 0.0184(3) Uani 1 1 d . . . . .
C2C C 1.48802(19) 0.77911(17) 0.15311(16) 0.0303(5) Uani 1 1 d . . . . .
H2C H 1.5409 0.7377 0.1597 0.036 Uiso 1 1 calc R U . . .
N3C N 1.13857(14) 0.97152(11) 0.31089(10) 0.0171(3) Uani 1 1 d . . . . .
C3A C 0.67787(18) 0.96039(15) 0.40269(14) 0.0232(4) Uani 1 1 d . . . . .
H3A H 0.6497 1.0184 0.4150 0.028 Uiso 1 1 calc R U . . .
N3A N 0.86341(13) 0.53957(11) 0.37591(10) 0.0157(3) Uani 1 1 d . . . . .
N3B N 0.98055(13) 0.69418(11) 0.26933(9) 0.0148(3) Uani 1 1 d . . . . .
H3NB H 1.0277 0.7398 0.3165 0.018 Uiso 1 1 calc R U . . .
C3B C 0.41974(18) 0.51106(19) 0.16098(15) 0.0302(5) Uani 1 1 d . . . . .
H3B H 0.3404 0.4869 0.1248 0.036 Uiso 1 1 calc R U . . .
C3C C 1.4652(2) 0.81422(19) 0.08885(16) 0.0338(5) Uani 1 1 d . . . . .
H3C H 1.5028 0.7973 0.0507 0.041 Uiso 1 1 calc R U . . .
C4A C 0.68426(16) 0.90228(14) 0.45110(12) 0.0196(3) Uani 1 1 d . . . . .
H4A H 0.6595 0.9198 0.4964 0.023 Uiso 1 1 calc R U . . .
C4B C 0.50632(17) 0.50986(18) 0.12994(14) 0.0265(4) Uani 1 1 d . . . . .
H4B H 0.4862 0.4848 0.0715 0.032 Uiso 1 1 calc R U . . .
N4B N 1.28686(13) 0.80867(12) 0.33558(10) 0.0174(3) Uani 1 1 d . . . . .
C4C C 1.3877(2) 0.87406(18) 0.07949(16) 0.0305(5) Uani 1 1 d . . . . .
H4C H 1.3719 0.8991 0.0355 0.037 Uiso 1 1 calc R U . . .
C5A C 0.72712(15) 0.81821(13) 0.43300(11) 0.0161(3) Uani 1 1 d . . . . .
C5B C 0.62344(16) 0.54480(14) 0.18264(12) 0.0170(3) Uani 1 1 d . . . . .
C5C C 1.33341(18) 0.89672(15) 0.13555(14) 0.0232(4) Uani 1 1 d . . . . .
C6A C 0.74053(16) 0.75372(14) 0.48227(12) 0.0169(3) Uani 1 1 d . . . . .
C6B C 0.70830(16) 0.52285(15) 0.13783(11) 0.0185(3) Uani 1 1 d . . . . .
C6C C 1.24854(18) 0.95946(14) 0.13086(13) 0.0218(4) Uani 1 1 d . . . . .
C7A C 0.71744(18) 0.76565(15) 0.55356(12) 0.0207(4) Uani 1 1 d . . . . .
H7A H 0.6895 0.8207 0.5763 0.025 Uiso 1 1 calc R U . . .
C7C C 1.2101(2) 1.00218(16) 0.07150(14) 0.0281(5) Uani 1 1 d . . . . .
H7C H 1.2390 0.9935 0.0283 0.034 Uiso 1 1 calc R U . . .
C7B C 0.71462(19) 0.41531(15) 0.12388(16) 0.0292(5) Uani 1 1 d . . . . .
H7B1 H 0.6385 0.3722 0.0862 0.044 Uiso 1 1 calc R U . . .
H7B2 H 0.7371 0.4052 0.1772 0.044 Uiso 1 1 calc R U . . .
H7B3 H 0.7723 0.3998 0.0993 0.044 Uiso 1 1 calc R U . . .
C8A C 0.7356(2) 0.69625(17) 0.59107(14) 0.0265(4) Uani 1 1 d . . . . .
H8A H 0.7207 0.7041 0.6402 0.032 Uiso 1 1 calc R U . . .
C8B C 0.82874(15) 0.58834(13) 0.17751(11) 0.0149(3) Uani 1 1 d . . . . .
C8C C 1.1286(2) 1.05774(16) 0.07666(15) 0.0281(4) Uani 1 1 d . . . . .
H8C H 1.1015 1.0878 0.0366 0.034 Uiso 1 1 calc R U . . .
C9A C 0.7755(2) 0.61508(16) 0.55742(14) 0.0247(4) Uani 1 1 d . . . . .
H9A H 0.7880 0.5674 0.5832 0.030 Uiso 1 1 calc R U . . .
C9B C 0.91146(16) 0.59228(14) 0.13998(11) 0.0170(3) Uani 1 1 d . . . . .
C9C C 1.08592(19) 1.07018(15) 0.13961(14) 0.0231(4) Uani 1 1 d . . . . .
H9C H 1.0292 1.1076 0.1426 0.028 Uiso 1 1 calc R U . . .
C10A C 0.79660(17) 0.60503(14) 0.48544(12) 0.0181(3) Uani 1 1 d . . . . .
C10C C 1.12786(17) 1.02692(13) 0.19767(12) 0.0190(3) Uani 1 1 d . . . . .
C10B C 0.89685(19) 0.53396(18) 0.05321(13) 0.0296(5) Uani 1 1 d . . . . .
H10A H 0.9126 0.5787 0.0253 0.044 Uiso 1 1 calc R U . . .
H10B H 0.8172 0.4943 0.0227 0.044 Uiso 1 1 calc R U . . .
H10C H 0.9512 0.4907 0.0547 0.044 Uiso 1 1 calc R U . . .
C11A C 0.83932(16) 0.52563(14) 0.44052(12) 0.0174(3) Uani 1 1 d . . . . .
C11B C 1.00804(15) 0.66045(13) 0.20207(11) 0.0153(3) Uani 1 1 d . . . . .
C11C C 1.09235(16) 1.02853(13) 0.26723(12) 0.0179(3) Uani 1 1 d . . . . .
C12A C 0.85484(19) 0.44223(15) 0.46032(13) 0.0225(4) Uani 1 1 d . . . . .
H12A H 0.8372 0.4336 0.5051 0.027 Uiso 1 1 calc R U . . .
C12C C 1.01491(17) 1.08258(15) 0.28742(13) 0.0213(4) Uani 1 1 d . . . . .
H12C H 0.9843 1.1228 0.2572 0.026 Uiso 1 1 calc R U . . .
C13A C 0.8960(2) 0.37193(15) 0.41460(14) 0.0252(4) Uani 1 1 d . . . . .
H13A H 0.9054 0.3139 0.4268 0.030 Uiso 1 1 calc R U . . .
C13B C 1.12830(16) 0.70202(13) 0.20782(12) 0.0170(3) Uani 1 1 d . . . . .
C13C C 0.98297(18) 1.07693(17) 0.35241(14) 0.0251(4) Uani 1 1 d . . . . .
H13C H 0.9305 1.1136 0.3674 0.030 Uiso 1 1 calc R U . . .
C14A C 0.92343(19) 0.38702(15) 0.35081(14) 0.0239(4) Uani 1 1 d . . . . .
H14A H 0.9528 0.3399 0.3191 0.029 Uiso 1 1 calc R U . . .
C14C C 1.02795(18) 1.01778(17) 0.39484(13) 0.0248(4) Uani 1 1 d . . . . .
H14C H 1.0061 1.0125 0.4390 0.030 Uiso 1 1 calc R U . . .
C14B C 1.16282(18) 0.63380(15) 0.14235(13) 0.0229(4) Uani 1 1 d . . . . .
H14B H 1.1150 0.6322 0.0872 0.034 Uiso 1 1 calc R U . . .
H14D H 1.1509 0.5674 0.1442 0.034 Uiso 1 1 calc R U . . .
H14E H 1.2448 0.6580 0.1536 0.034 Uiso 1 1 calc R U . . .
C15A C 0.90748(17) 0.47155(14) 0.33378(12) 0.0197(3) Uani 1 1 d . . . . .
H15A H 0.9283 0.4823 0.2908 0.024 Uiso 1 1 calc R U . . .
C15C C 1.10580(17) 0.96566(15) 0.37267(12) 0.0198(3) Uani 1 1 d . . . . .
H15C H 1.1365 0.9248 0.4022 0.024 Uiso 1 1 calc R U . . .
C15B C 1.21634(15) 0.71819(14) 0.29398(12) 0.0170(3) Uani 1 1 d . . . . .
C16B C 1.22627(18) 0.64408(15) 0.32689(14) 0.0231(4) Uani 1 1 d . . . . .
H16B H 1.1748 0.5812 0.2971 0.028 Uiso 1 1 calc R U . . .
C17B C 1.31240(19) 0.66295(17) 0.40402(15) 0.0279(4) Uani 1 1 d . . . . .
H17B H 1.3218 0.6129 0.4273 0.033 Uiso 1 1 calc R U . . .
C18B C 1.38475(19) 0.75654(17) 0.44660(15) 0.0294(5) Uani 1 1 d . . . . .
H18B H 1.4439 0.7715 0.4997 0.035 Uiso 1 1 calc R U . . .
C19B C 1.36932(17) 0.82697(15) 0.41076(14) 0.0237(4) Uani 1 1 d . . . . .
H19B H 1.4186 0.8909 0.4401 0.028 Uiso 1 1 calc R U . . .
P1A P 0.69749(5) 0.07399(4) 0.14846(4) 0.02645(11) Uani 1 1 d . . . . .
F1A F 0.62235(14) -0.00235(12) 0.05668(10) 0.0404(4) Uani 1 1 d . . . . .
F2A F 0.58859(14) 0.06335(14) 0.17440(11) 0.0494(4) Uani 1 1 d . . . . .
F3A F 0.80765(14) 0.08302(13) 0.12234(10) 0.0414(4) Uani 1 1 d . . . . .
F4A F 0.77559(14) 0.14950(13) 0.23978(10) 0.0438(4) Uani 1 1 d . . . . .
F5A F 0.73426(17) -0.01465(13) 0.17749(11) 0.0466(4) Uani 1 1 d . . . . .
F6A F 0.66206(18) 0.16222(13) 0.11987(12) 0.0558(5) Uani 1 1 d . . . . .
P1B P 0.11423(6) 0.34398(4) 0.18272(4) 0.02642(12) Uani 1 1 d . . . . .
F1B F 0.02305(16) 0.41071(13) 0.18301(13) 0.0530(5) Uani 1 1 d . . . . .
F2B F 0.20287(19) 0.42159(12) 0.27179(12) 0.0572(5) Uani 1 1 d . . . . .
F3B F 0.06248(17) 0.28510(11) 0.22894(12) 0.0472(4) Uani 1 1 d . . . . .
F4B F 0.03219(17) 0.26682(13) 0.09565(11) 0.0517(5) Uani 1 1 d . . . . .
F5B F 0.17074(17) 0.40493(13) 0.13985(13) 0.0528(5) Uani 1 1 d . . . . .
F6B F 0.20948(14) 0.27975(12) 0.18522(12) 0.0444(4) Uani 1 1 d . . . . .
O1S O 0.6997(2) 0.72849(19) 0.08948(19) 0.0644(8) Uani 1 1 d D . . . .
C1S C 0.7425(2) 0.77179(19) 0.0545(2) 0.0401(7) Uani 1 1 d D . . . .
C2S C 0.6756(3) 0.7688(2) -0.03059(19) 0.0495(8) Uani 1 1 d D . . . .
H2S1 H 0.6045 0.7167 -0.0559 0.074 Uiso 1 1 calc R U . . .
H2S2 H 0.7228 0.7556 -0.0644 0.074 Uiso 1 1 calc R U . . .
H2S3 H 0.6553 0.8322 -0.0275 0.074 Uiso 1 1 calc R U . . .
C3S C 0.8641(3) 0.8315(3) 0.0953(2) 0.0556(9) Uani 1 1 d D . . . .
H3S1 H 0.8982 0.8310 0.1518 0.083 Uiso 1 1 calc R U . . .
H3S2 H 0.8644 0.8993 0.0976 0.083 Uiso 1 1 calc R U . . .
H3S3 H 0.9096 0.8037 0.0632 0.083 Uiso 1 1 calc R U . . .
O1T O 0.4527(12) 0.6445(9) 0.6107(5) 0.112(5) Uani 0.466(5) 1 d D U P A 1
C1T C 0.4704(6) 0.6957(5) 0.6807(4) 0.0465(17) Uani 0.466(5) 1 d D U P A 1
C2T C 0.5550(7) 0.7928(5) 0.7254(6) 0.070(3) Uani 0.466(5) 1 d D U P A 1
H2T1 H 0.6307 0.7837 0.7565 0.106 Uiso 0.466(5) 1 calc R U P A 1
H2T2 H 0.5274 0.8362 0.7641 0.106 Uiso 0.466(5) 1 calc R U P A 1
H2T3 H 0.5626 0.8225 0.6852 0.106 Uiso 0.466(5) 1 calc R U P A 1
C3T C 0.4168(6) 0.6617(4) 0.7329(4) 0.0412(15) Uani 0.466(5) 1 d D U P A 1
H3T1 H 0.3631 0.5975 0.6995 0.062 Uiso 0.466(5) 1 calc R U P A 1
H3T2 H 0.3743 0.7092 0.7531 0.062 Uiso 0.466(5) 1 calc R U P A 1
H3T3 H 0.4777 0.6561 0.7803 0.062 Uiso 0.466(5) 1 calc R U P A 1
O1T' O 0.4335(8) 0.6452(4) 0.5845(4) 0.0515(14) Uani 0.534(5) 1 d D U P A 2
C1T' C 0.4331(5) 0.7065(4) 0.6440(4) 0.0389(12) Uani 0.534(5) 1 d D U P A 2
C2T' C 0.3649(4) 0.7825(3) 0.6385(3) 0.0374(12) Uani 0.534(5) 1 d D U P A 2
H2T4 H 0.3106 0.7651 0.5811 0.056 Uiso 0.534(5) 1 calc R U P A 2
H2T5 H 0.4175 0.8463 0.6559 0.056 Uiso 0.534(5) 1 calc R U P A 2
H2T6 H 0.3214 0.7864 0.6749 0.056 Uiso 0.534(5) 1 calc R U P A 2
C3T' C 0.5042(9) 0.7147(8) 0.7303(4) 0.101(4) Uani 0.534(5) 1 d D U P A 2
H3T4 H 0.5536 0.6674 0.7282 0.152 Uiso 0.534(5) 1 calc R U P A 2
H3T5 H 0.4528 0.7008 0.7582 0.152 Uiso 0.534(5) 1 calc R U P A 2
H3T6 H 0.5529 0.7815 0.7612 0.152 Uiso 0.534(5) 1 calc R U P A 2
O1W O 0.4916(4) 0.5335(3) 0.4495(3) 0.0569(12) Uani 0.5 1 d D . P . .
H1WA H 0.5000 0.5000 0.5000 0.085 Uiso 1 2 d DS U P . .
H2WA H 0.472(8) 0.4763(11) 0.4160(13) 0.085 Uiso 0.5 1 d D U P . .

loop_
_atom_site_aniso_label
_atom_site_aniso_U_11
_atom_site_aniso_U_22
_atom_site_aniso_U_33
_atom_site_aniso_U_23
_atom_site_aniso_U_13
_atom_site_aniso_U_12
Ru1C 0.01390(7) 0.01587(6) 0.01530(7) 0.00084(5) 0.00842(5) 0.00102(5)
Cl1A 0.01563(18) 0.02226(19) 0.01114(17) 0.00217(15) 0.00457(14) 0.00208(14)
Cl1B 0.0163(2) 0.01957(19) 0.0256(2) -0.00358(17) 0.01001(17) -0.00028(15)
N1C 0.0174(7) 0.0180(7) 0.0219(8) -0.0004(6) 0.0118(6) 0.0003(5)
C1A 0.0193(8) 0.0222(8) 0.0153(8) 0.0068(7) 0.0068(7) 0.0057(6)
Ru1A 0.01163(6) 0.01587(6) 0.00972(6) 0.00270(5) 0.00564(5) 0.00338(4)
N1A 0.0142(7) 0.0192(7) 0.0128(7) 0.0039(5) 0.0056(5) 0.0039(5)
N1B 0.0128(6) 0.0195(7) 0.0143(7) 0.0026(6) 0.0066(5) 0.0023(5)
C1B 0.0166(9) 0.0340(11) 0.0202(9) -0.0011(8) 0.0101(7) 0.0003(7)
C1C 0.0170(9) 0.0239(9) 0.0268(10) 0.0004(8) 0.0110(8) 0.0022(7)
O1B 0.0182(7) 0.0507(10) 0.0130(7) 0.0072(7) 0.0030(5) -0.0026(7)
C2A 0.0226(9) 0.0249(9) 0.0212(9) 0.0100(8) 0.0077(7) 0.0081(7)
N2A 0.0149(7) 0.0205(7) 0.0113(6) 0.0039(5) 0.0069(5) 0.0047(5)
N2B 0.0117(6) 0.0162(6) 0.0115(6) 0.0029(5) 0.0054(5) 0.0022(5)
C2B 0.0149(9) 0.0396(12) 0.0276(11) 0.0010(9) 0.0116(8) 0.0019(8)
O2B 0.0165(6) 0.0183(6) 0.0147(6) 0.0017(5) 0.0070(5) -0.0003(5)
N2C 0.0204(7) 0.0170(7) 0.0182(7) 0.0027(6) 0.0122(6) 0.0010(5)
C2C 0.0193(9) 0.0310(11) 0.0346(12) -0.0019(9) 0.0153(9) 0.0043(8)
N3C 0.0157(7) 0.0181(7) 0.0139(7) 0.0005(5) 0.0071(6) 0.0004(5)
C3A 0.0207(9) 0.0225(9) 0.0244(10) 0.0059(8) 0.0067(8) 0.0101(7)
N3A 0.0149(7) 0.0189(7) 0.0131(7) 0.0036(5) 0.0067(5) 0.0047(5)
N3B 0.0119(6) 0.0169(6) 0.0120(6) -0.0003(5) 0.0062(5) -0.0001(5)
C3B 0.0136(9) 0.0429(13) 0.0261(11) 0.0060(10) 0.0046(8) 0.0021(8)
C3C 0.0278(11) 0.0395(12) 0.0319(12) -0.0008(10) 0.0217(10) 0.0040(9)
C4A 0.0167(8) 0.0230(8) 0.0174(8) 0.0031(7) 0.0076(7) 0.0064(6)
C4B 0.0137(8) 0.0431(12) 0.0175(9) 0.0077(9) 0.0040(7) 0.0009(8)
N4B 0.0127(7) 0.0187(7) 0.0177(7) 0.0014(6) 0.0066(6) 0.0026(5)
C4C 0.0299(11) 0.0364(12) 0.0286(11) 0.0056(9) 0.0216(10) 0.0051(9)
C5A 0.0142(7) 0.0197(8) 0.0133(7) 0.0031(6) 0.0064(6) 0.0044(6)
C5B 0.0144(8) 0.0209(8) 0.0139(8) 0.0045(6) 0.0055(6) 0.0015(6)
C5C 0.0232(9) 0.0221(9) 0.0233(10) 0.0007(7) 0.0159(8) 0.0001(7)
C6A 0.0151(8) 0.0197(8) 0.0142(8) 0.0023(6) 0.0068(6) 0.0042(6)
C6B 0.0129(7) 0.0259(9) 0.0108(7) 0.0014(7) 0.0034(6) -0.0003(6)
C6C 0.0251(9) 0.0187(8) 0.0219(9) 0.0022(7) 0.0153(8) 0.0003(7)
C7A 0.0225(9) 0.0240(9) 0.0167(8) 0.0034(7) 0.0115(7) 0.0077(7)
C7C 0.0363(12) 0.0274(10) 0.0245(10) 0.0078(8) 0.0195(9) 0.0016(8)
C7B 0.0230(10) 0.0229(9) 0.0312(12) -0.0039(8) 0.0117(9) -0.0017(7)
C8A 0.0357(12) 0.0310(10) 0.0213(10) 0.0095(8) 0.0204(9) 0.0106(9)
C8B 0.0139(7) 0.0180(7) 0.0110(7) 0.0027(6) 0.0052(6) 0.0023(6)
C8C 0.0369(12) 0.0244(9) 0.0277(11) 0.0125(8) 0.0161(9) 0.0044(8)
C9A 0.0333(11) 0.0286(10) 0.0234(10) 0.0131(8) 0.0196(9) 0.0116(8)
C9B 0.0148(8) 0.0215(8) 0.0116(7) 0.0011(6) 0.0067(6) 0.0007(6)
C9C 0.0269(10) 0.0191(8) 0.0249(10) 0.0062(7) 0.0138(8) 0.0038(7)
C10A 0.0200(8) 0.0207(8) 0.0166(8) 0.0071(7) 0.0103(7) 0.0048(6)
C10C 0.0206(9) 0.0168(7) 0.0186(9) 0.0022(7) 0.0108(7) 0.0012(6)
C10B 0.0219(10) 0.0412(12) 0.0135(9) -0.0054(8) 0.0091(7) -0.0052(8)
C11A 0.0175(8) 0.0194(8) 0.0152(8) 0.0039(6) 0.0084(6) 0.0040(6)
C11B 0.0146(7) 0.0167(7) 0.0119(7) 0.0005(6) 0.0067(6) 0.0017(6)
C11C 0.0174(8) 0.0177(8) 0.0160(8) 0.0015(6) 0.0080(7) 0.0014(6)
C12A 0.0272(10) 0.0223(9) 0.0207(9) 0.0088(7) 0.0115(8) 0.0051(7)
C12C 0.0190(9) 0.0232(9) 0.0195(9) 0.0034(7) 0.0080(7) 0.0060(7)
C13A 0.0302(11) 0.0202(9) 0.0263(10) 0.0089(8) 0.0104(8) 0.0086(7)
C13B 0.0146(8) 0.0177(7) 0.0167(8) 0.0013(6) 0.0085(6) 0.0015(6)
C13C 0.0196(9) 0.0328(10) 0.0217(10) 0.0033(8) 0.0110(8) 0.0085(8)
C14A 0.0274(10) 0.0191(8) 0.0255(10) 0.0048(7) 0.0119(8) 0.0096(7)
C14C 0.0228(10) 0.0337(11) 0.0184(9) 0.0047(8) 0.0126(8) 0.0066(8)
C14B 0.0192(9) 0.0216(8) 0.0224(9) -0.0039(7) 0.0130(7) 0.0006(7)
C15A 0.0194(8) 0.0221(8) 0.0167(8) 0.0034(7) 0.0081(7) 0.0068(7)
C15C 0.0172(8) 0.0243(9) 0.0152(8) 0.0026(7) 0.0075(7) 0.0026(6)
C15B 0.0131(7) 0.0194(8) 0.0181(8) 0.0031(6) 0.0085(6) 0.0040(6)
C16B 0.0189(9) 0.0207(8) 0.0289(11) 0.0071(8) 0.0093(8) 0.0061(7)
C17B 0.0207(10) 0.0294(10) 0.0332(12) 0.0142(9) 0.0064(8) 0.0076(8)
C18B 0.0195(10) 0.0324(11) 0.0288(11) 0.0101(9) 0.0007(8) 0.0050(8)
C19B 0.0169(9) 0.0239(9) 0.0220(9) 0.0023(8) 0.0031(7) 0.0021(7)
P1A 0.0266(3) 0.0305(3) 0.0224(3) 0.0074(2) 0.0112(2) 0.0069(2)
F1A 0.0368(8) 0.0463(9) 0.0258(7) 0.0014(7) 0.0083(6) 0.0045(7)
F2A 0.0333(8) 0.0645(11) 0.0429(10) 0.0016(8) 0.0235(8) 0.0035(7)
F3A 0.0321(8) 0.0606(10) 0.0340(8) 0.0147(8) 0.0194(7) 0.0045(7)
F4A 0.0370(8) 0.0505(9) 0.0289(8) -0.0024(7) 0.0105(7) 0.0040(7)
F5A 0.0690(12) 0.0464(9) 0.0417(9) 0.0257(8) 0.0297(9) 0.0251(8)
F6A 0.0725(13) 0.0419(9) 0.0542(12) 0.0212(9) 0.0177(10) 0.0261(9)
P1B 0.0371(3) 0.0212(2) 0.0286(3) 0.0095(2) 0.0210(2) 0.0080(2)
F1B 0.0571(11) 0.0430(9) 0.0817(14) 0.0286(10) 0.0427(11) 0.0301(8)
F2B 0.0835(14) 0.0281(8) 0.0402(10) 0.0062(7) 0.0065(9) 0.0045(8)
F3B 0.0748(12) 0.0343(8) 0.0599(11) 0.0222(8) 0.0533(10) 0.0171(8)
F4B 0.0638(12) 0.0412(9) 0.0323(9) 0.0047(7) 0.0048(8) 0.0084(8)
F5B 0.0725(13) 0.0465(9) 0.0741(13) 0.0397(10) 0.0526(11) 0.0198(9)
F6B 0.0421(9) 0.0348(8) 0.0659(12) 0.0224(8) 0.0262(8) 0.0151(7)
O1S 0.0662(15) 0.0737(15) 0.122(2) 0.0765(17) 0.0725(16) 0.0482(13)
C1S 0.0464(15) 0.0328(12) 0.069(2) 0.0290(13) 0.0428(15) 0.0248(11)
C2S 0.0531(18) 0.0447(15) 0.0443(17) 0.0001(13) 0.0312(15) -0.0089(13)
C3S 0.0407(16) 0.078(2) 0.074(2) 0.050(2) 0.0282(16) 0.0272(16)
O1T 0.087(7) 0.200(11) 0.044(5) 0.020(5) 0.041(5) 0.029(6)
C1T 0.040(3) 0.075(5) 0.036(3) 0.030(3) 0.018(3) 0.018(3)
C2T 0.056(5) 0.071(5) 0.114(8) 0.060(5) 0.044(5) 0.016(4)
C3T 0.047(4) 0.038(3) 0.037(3) 0.014(2) 0.017(3) 0.002(2)
O1T' 0.067(4) 0.060(3) 0.044(3) 0.028(2) 0.028(3) 0.030(3)
C1T' 0.037(3) 0.055(3) 0.029(3) 0.019(2) 0.015(2) 0.009(2)
C2T' 0.034(2) 0.038(2) 0.042(3) 0.005(2) 0.027(2) 0.0007(18)
C3T' 0.112(8) 0.130(9) 0.046(5) 0.019(5) 0.011(5) 0.063(7)
O1W 0.060(3) 0.053(3) 0.059(3) 0.025(2) 0.017(2) 0.021(2)

loop_
_atom_type_symbol
_atom_type_description
_atom_type_scat_dispersion_real
_atom_type_scat_dispersion_imag
_atom_type_scat_source
C C 0.0033 0.0016 'International Tables Vol C Tables 4.2.6.8 and 6.1.1.4'
N N 0.0061 0.0033 'International Tables Vol C Tables 4.2.6.8 and 6.1.1.4'
O O 0.0106 0.0060 'International Tables Vol C Tables 4.2.6.8 and 6.1.1.4'
F F 0.0171 0.0103 'International Tables Vol C Tables 4.2.6.8 and 6.1.1.4'
P P 0.1023 0.0942 'International Tables Vol C Tables 4.2.6.8 and 6.1.1.4'
Cl Cl 0.1484 0.1585 'International Tables Vol C Tables 4.2.6.8 and 6.1.1.4'
Ru Ru -1.2594 0.8363 'International Tables Vol C Tables 4.2.6.8 and 6.1.1.4'
H H 0.0000 0.0000 'International Tables Vol C Tables 4.2.6.8 and 6.1.1.4'

loop_
_geom_angle_atom_site_label_1
_geom_angle_atom_site_label_2
_geom_angle_atom_site_label_3
_geom_angle
O2B Ru1C N2C 89.92(6)
O2B Ru1C N1C 92.71(6)
N2C Ru1C N1C 79.94(7)
O2B Ru1C N3C 88.45(6)
N2C Ru1C N3C 79.72(7)
N1C Ru1C N3C 159.62(7)
O2B Ru1C N4B 82.17(6)
N2C Ru1C N4B 171.84(6)
N1C Ru1C N4B 98.36(7)
N3C Ru1C N4B 101.95(6)
O2B Ru1C Cl1B 176.12(4)
N2C Ru1C Cl1B 93.16(5)
N1C Ru1C Cl1B 90.15(5)
N3C Ru1C Cl1B 89.77(4)
N4B Ru1C Cl1B 94.83(5)
C1C N1C C5C 118.87(18)
C1C N1C Ru1C 128.60(16)
C5C N1C Ru1C 112.49(14)
N1A C1A C2A 122.76(19)
N2A Ru1A N1A 80.45(7)
N2A Ru1A N3A 79.76(6)
N1A Ru1A N3A 160.21(6)
N2A Ru1A N2B 176.09(6)
N1A Ru1A N2B 102.28(6)
N3A Ru1A N2B 97.49(6)
N2A Ru1A N1B 95.51(6)
N1A Ru1A N1B 88.88(6)
N3A Ru1A N1B 92.85(6)
N2B Ru1A N1B 87.38(6)
N2A Ru1A Cl1A 88.06(5)
N1A Ru1A Cl1A 87.53(4)
N3A Ru1A Cl1A 91.96(4)
N2B Ru1A Cl1A 89.26(4)
N1B Ru1A Cl1A 174.46(5)
C1A N1A C5A 118.54(16)
C1A N1A Ru1A 128.67(13)
C5A N1A Ru1A 112.78(12)
C5B N1B C1B 116.72(16)
C5B N1B Ru1A 127.06(13)
C1B N1B Ru1A 115.77(13)
N1B C1B C2B 124.8(2)
N1C C1C C2C 121.9(2)
C3A C2A C1A 118.69(19)
C10A N2A C6A 122.26(16)
C10A N2A Ru1A 119.11(13)
C6A N2A Ru1A 118.54(13)
C8B N2B N3B 105.94(14)
C8B N2B Ru1A 132.19(12)
N3B N2B Ru1A 120.48(11)
C3B C2B C1B 118.2(2)
C13B O2B Ru1C 116.73(11)
C6C N2C C10C 122.15(19)
C6C N2C Ru1C 118.62(14)
C10C N2C Ru1C 118.87(13)
C3C C2C C1C 118.9(2)
C15C N3C C11C 119.09(17)
C15C N3C Ru1C 128.23(14)
C11C N3C Ru1C 112.67(13)
C2A C3A C4A 119.37(19)
C15A N3A C11A 118.07(17)
C15A N3A Ru1A 128.63(13)
C11A N3A Ru1A 113.25(12)
N2B N3B C11B 112.00(14)
C2B C3B C4B 118.1(2)
C2C C3C C4C 120.2(2)
C3A C4A C5A 119.69(19)
C3B C4B C5B 121.4(2)
C19B N4B C15B 118.93(18)
C19B N4B Ru1C 128.43(14)
C15B N4B Ru1C 112.60(13)
C3C C4C C5C 118.6(2)
N1A C5A C4A 120.93(18)
N1A C5A C6A 115.44(16)
C4A C5A C6A 123.62(18)
N1B C5B C4B 120.63(18)
N1B C5B C6B 125.10(16)
C4B C5B C6B 113.96(17)
N1C C5C C4C 121.6(2)
N1C C5C C6C 115.44(18)
C4C C5C C6C 123.0(2)
N2A C6A C7A 119.58(18)
N2A C6A C5A 112.67(16)
C7A C6A C5A 127.75(17)
O1B C6B C8B 107.29(16)
O1B C6B C7B 105.89(17)
C8B C6B C7B 110.30(16)
O1B C6B C5B 107.61(16)
C8B C6B C5B 118.17(15)
C7B C6B C5B 106.91(16)
N2C C6C C7C 120.1(2)
N2C C6C C5C 113.17(19)
C7C C6C C5C 126.7(2)
C8A C7A C6A 119.04(18)
C8C C7C C6C 118.4(2)
C7A C8A C9A 120.61(19)
N2B C8B C9B 110.54(15)
N2B C8B C6B 122.74(16)
C9B C8B C6B 126.70(16)
C7C C8C C9C 120.9(2)
C10A C9A C8A 118.8(2)
C11B C9B C8B 104.38(16)
C11B C9B C10B 128.27(17)
C8B C9B C10B 127.33(17)
C10C C9C C8C 118.5(2)
N2A C10A C9A 119.75(18)
N2A C10A C11A 112.96(16)
C9A C10A C11A 127.28(18)
N2C C10C C9C 119.95(19)
N2C C10C C11C 112.80(18)
C9C C10C C11C 127.22(19)
N3A C11A C12A 121.29(18)
N3A C11A C10A 114.68(16)
C12A C11A C10A 124.03(18)
N3B C11B C9B 107.10(16)
N3B C11B C13B 118.49(15)
C9B C11B C13B 134.41(17)
N3C C11C C12C 121.22(18)
N3C C11C C10C 115.77(17)
C12C C11C C10C 122.99(19)
C13A C12A C11A 119.7(2)
C13C C12C C11C 119.1(2)
C12A C13A C14A 119.19(19)
O2B C13B C11B 107.49(15)
O2B C13B C15B 110.76(14)
C11B C13B C15B 109.05(15)
O2B C13B C14B 108.31(16)
C11B C13B C14B 112.14(15)
C15B C13B C14B 109.10(16)
C14C C13C C12C 119.3(2)
C15A C14A C13A 119.1(2)
C13C C14C C15C 119.5(2)
N3A C15A C14A 122.59(19)
N3C C15C C14C 121.8(2)
N4B C15B C16B 121.69(18)
N4B C15B C13B 115.82(17)
C16B C15B C13B 122.46(17)
C15B C16B C17B 119.16(19)
C16B C17B C18B 118.8(2)
C19B C18B C17B 119.0(2)
N4B C19B C18B 122.37(19)
F6A P1A F2A 90.52(11)
F6A P1A F4A 90.39(10)
F2A P1A F4A 90.60(9)
F6A P1A F5A 179.56(11)
F2A P1A F5A 89.86(10)
F4A P1A F5A 89.39(10)
F6A P1A F1A 90.23(10)
F2A P1A F1A 90.79(9)
F4A P1A F1A 178.47(10)
F5A P1A F1A 89.99(10)
F6A P1A F3A 90.38(11)
F2A P1A F3A 179.07(11)
F4A P1A F3A 89.64(9)
F5A P1A F3A 89.25(10)
F1A P1A F3A 88.96(9)
F4B P1B F1B 92.24(11)
F4B P1B F3B 91.14(10)
F1B P1B F3B 91.47(10)
F4B P1B F5B 91.05(11)
F1B P1B F5B 89.35(10)
F3B P1B F5B 177.63(12)
F4B P1B F6B 89.74(10)
F1B P1B F6B 177.98(11)
F3B P1B F6B 88.85(9)
F5B P1B F6B 90.26(10)
F4B P1B F2B 177.74(12)
F1B P1B F2B 89.90(11)
F3B P1B F2B 89.50(10)
F5B P1B F2B 88.28(11)
F6B P1B F2B 88.10(11)
O1S C1S C2S 121.7(3)
O1S C1S C3S 121.7(3)
C2S C1S C3S 116.6(2)
O1T C1T C2T 123.8(8)
O1T C1T C3T 121.8(8)
C2T C1T C3T 114.2(6)
O1T' C1T' C2T' 122.7(6)
O1T' C1T' C3T' 122.3(6)
C2T' C1T' C3T' 114.9(6)

loop_
_geom_bond_atom_site_label_1
_geom_bond_atom_site_label_2
_geom_bond_distance
Ru1C O2B 1.9209(13)
Ru1C N2C 1.9587(17)
Ru1C N1C 2.0752(17)
Ru1C N3C 2.0769(16)
Ru1C N4B 2.0776(17)
Ru1C Cl1B 2.3764(5)
Cl1A Ru1A 2.4322(5)
N1C C1C 1.344(3)
N1C C5C 1.365(3)
C1A N1A 1.346(2)
C1A C2A 1.390(3)
Ru1A N2A 1.9471(16)
Ru1A N1A 2.0557(16)
Ru1A N3A 2.0634(16)
Ru1A N2B 2.0635(15)
Ru1A N1B 2.0940(15)
N1A C5A 1.373(2)
N1B C5B 1.349(2)
N1B C1B 1.359(3)
C1B C2B 1.378(3)
C1C C2C 1.388(3)
O1B C6B 1.427(2)
C2A C3A 1.384(3)
N2A C10A 1.349(2)
N2A C6A 1.359(2)
N2B C8B 1.328(2)
N2B N3B 1.344(2)
C2B C3B 1.373(3)
O2B C13B 1.429(2)
N2C C6C 1.341(3)
N2C C10C 1.353(3)
C2C C3C 1.374(4)
N3C C15C 1.339(3)
N3C C11C 1.366(3)
C3A C4A 1.387(3)
N3A C15A 1.353(2)
N3A C11A 1.370(2)
N3B C11B 1.348(2)
C3B C4B 1.377(3)
C3C C4C 1.382(4)
C4A C5A 1.391(3)
C4B C5B 1.400(3)
N4B C19B 1.346(3)
N4B C15B 1.348(2)
C4C C5C 1.384(3)
C5A C6A 1.472(3)
C5B C6B 1.545(3)
C5C C6C 1.479(3)
C6A C7A 1.386(3)
C6B C8B 1.508(2)
C6B C7B 1.535(3)
C6C C7C 1.386(3)
C7A C8A 1.383(3)
C7C C8C 1.384(3)
C8A C9A 1.392(3)
C8B C9B 1.420(3)
C8C C9C 1.390(3)
C9A C10A 1.389(3)
C9B C11B 1.381(2)
C9B C10B 1.495(3)
C9C C10C 1.380(3)
C10A C11A 1.472(3)
C10C C11C 1.468(3)
C11A C12A 1.389(3)
C11B C13B 1.519(3)
C11C C12C 1.390(3)
C12A C13A 1.381(3)
C12C C13C 1.388(3)
C13A C14A 1.383(3)
C13B C15B 1.525(3)
C13B C14B 1.527(3)
C13C C14C 1.374(3)
C14A C15A 1.382(3)
C14C C15C 1.391(3)
C15B C16B 1.386(3)
C16B C17B 1.388(3)
C17B C18B 1.391(3)
C18B C19B 1.374(3)
P1A F6A 1.5856(18)
P1A F2A 1.5895(17)
P1A F4A 1.5973(16)
P1A F5A 1.5995(17)
P1A F1A 1.5998(16)
P1A F3A 1.6044(16)
P1B F4B 1.5690(18)
P1B F1B 1.5839(17)
P1B F3B 1.5927(16)
P1B F5B 1.5944(17)
P1B F6B 1.5969(17)
P1B F2B 1.6142(18)
O1S C1S 1.218(3)
C1S C2S 1.487(4)
C1S C3S 1.489(4)
O1T C1T 1.203(7)
C1T C2T 1.492(7)
C1T C3T 1.492(7)
O1T' C1T' 1.186(6)
C1T' C2T' 1.484(6)
C1T' C3T' 1.493(7)

loop_
_geom_torsion_atom_site_label_1
_geom_torsion_atom_site_label_2
_geom_torsion_atom_site_label_3
_geom_torsion_atom_site_label_4
_geom_torsion
C2A C1A N1A C5A -0.2(3)
C2A C1A N1A Ru1A -179.16(14)
C5B N1B C1B C2B -1.5(3)
Ru1A N1B C1B C2B 171.3(2)
C5C N1C C1C C2C -2.1(3)
Ru1C N1C C1C C2C 175.47(15)
N1A C1A C2A C3A -0.5(3)
N1B C1B C2B C3B -1.0(4)
N1C C1C C2C C3C 1.7(3)
C1A C2A C3A C4A 0.2(3)
C8B N2B N3B C11B -1.7(2)
Ru1A N2B N3B C11B 166.38(12)
C1B C2B C3B C4B 1.6(4)
C1C C2C C3C C4C -0.3(3)
C2A C3A C4A C5A 0.8(3)
C2B C3B C4B C5B 0.4(4)
C2C C3C C4C C5C -0.6(4)
C1A N1A C5A C4A 1.2(3)
Ru1A N1A C5A C4A -179.64(14)
C1A N1A C5A C6A -178.42(16)
Ru1A N1A C5A C6A 0.72(19)
C3A C4A C5A N1A -1.6(3)
C3A C4A C5A C6A 178.06(17)
C1B N1B C5B C4B 3.5(3)
Ru1A N1B C5B C4B -168.44(16)
C1B N1B C5B C6B -169.78(19)
Ru1A N1B C5B C6B 18.3(3)
C3B C4B C5B N1B -3.0(3)
C3B C4B C5B C6B 170.9(2)
C1C N1C C5C C4C 1.1(3)
Ru1C N1C C5C C4C -176.81(16)
C1C N1C C5C C6C -179.11(17)
Ru1C N1C C5C C6C 3.0(2)
C3C C4C C5C N1C 0.2(3)
C3C C4C C5C C6C -179.6(2)
C10A N2A C6A C7A 0.1(3)
Ru1A N2A C6A C7A -176.50(14)
C10A N2A C6A C5A -179.34(16)
Ru1A N2A C6A C5A 4.1(2)
N1A C5A C6A N2A -3.0(2)
C4A C5A C6A N2A 177.36(17)
N1A C5A C6A C7A 177.63(18)
C4A C5A C6A C7A -2.0(3)
N1B C5B C6B O1B -152.19(18)
C4B C5B C6B O1B 34.2(2)
N1B C5B C6B C8B -30.6(3)
C4B C5B C6B C8B 155.74(19)
N1B C5B C6B C7B 94.4(2)
C4B C5B C6B C7B -79.2(2)
C10C N2C C6C C7C 1.4(3)
Ru1C N2C C6C C7C 174.49(15)
C10C N2C C6C C5C -178.56(17)
Ru1C N2C C6C C5C -5.5(2)
N1C C5C C6C N2C 1.3(2)
C4C C5C C6C N2C -178.87(19)
N1C C5C C6C C7C -178.6(2)
C4C C5C C6C C7C 1.2(3)
N2A C6A C7A C8A 0.6(3)
C5A C6A C7A C8A 179.89(19)
N2C C6C C7C C8C -0.9(3)
C5C C6C C7C C8C 179.1(2)
C6A C7A C8A C9A -0.6(3)
N3B N2B C8B C9B 0.8(2)
Ru1A N2B C8B C9B -165.29(13)
N3B N2B C8B C6B 179.19(17)
Ru1A N2B C8B C6B 13.1(3)
O1B C6B C8B N2B 136.10(18)
C7B C6B C8B N2B -109.0(2)
C5B C6B C8B N2B 14.3(3)
O1B C6B C8B C9B -45.8(3)
C7B C6B C8B C9B 69.1(3)
C5B C6B C8B C9B -167.56(18)
C6C C7C C8C C9C -0.3(3)
C7A C8A C9A C10A -0.1(3)
N2B C8B C9B C11B 0.3(2)
C6B C8B C9B C11B -177.99(18)
N2B C8B C9B C10B 179.3(2)
C6B C8B C9B C10B 1.0(3)
C7C C8C C9C C10C 0.9(3)
C6A N2A C10A C9A -0.7(3)
Ru1A N2A C10A C9A 175.84(16)
C6A N2A C10A C11A -179.78(16)
Ru1A N2A C10A C11A -3.2(2)
C8A C9A C10A N2A 0.7(3)
C8A C9A C10A C11A 179.6(2)
C6C N2C C10C C9C -0.7(3)
Ru1C N2C C10C C9C -173.81(14)
C6C N2C C10C C11C 177.29(16)
Ru1C N2C C10C C11C 4.2(2)
C8C C9C C10C N2C -0.4(3)
C8C C9C C10C C11C -178.13(19)
C15A N3A C11A C12A -2.7(3)
Ru1A N3A C11A C12A 175.08(15)
C15A N3A C11A C10A 177.40(16)
Ru1A N3A C11A C10A -4.9(2)
N2A C10A C11A N3A 5.3(2)
C9A C10A C11A N3A -173.7(2)
N2A C10A C11A C12A -174.65(18)
C9A C10A C11A C12A 6.4(3)
N2B N3B C11B C9B 1.9(2)
N2B N3B C11B C13B -178.92(16)
C8B C9B C11B N3B -1.3(2)
C10B C9B C11B N3B 179.7(2)
C8B C9B C11B C13B 179.7(2)
C10B C9B C11B C13B 0.8(4)
C15C N3C C11C C12C 1.9(3)
Ru1C N3C C11C C12C -178.69(14)
C15C N3C C11C C10C -176.83(16)
Ru1C N3C C11C C10C 2.53(19)
N2C C10C C11C N3C -4.3(2)
C9C C10C C11C N3C 173.52(18)
N2C C10C C11C C12C 176.90(17)
C9C C10C C11C C12C -5.2(3)
N3A C11A C12A C13A 0.4(3)
C10A C11A C12A C13A -179.67(19)
N3C C11C C12C C13C -1.0(3)
C10C C11C C12C C13C 177.67(18)
C11A C12A C13A C14A 1.3(3)
Ru1C O2B C13B C11B 134.51(12)
Ru1C O2B C13B C15B 15.48(18)
Ru1C O2B C13B C14B -104.13(15)
N3B C11B C13B O2B -82.2(2)
C9B C11B C13B O2B 96.7(2)
N3B C11B C13B C15B 38.0(2)
C9B C11B C13B C15B -143.2(2)
N3B C11B C13B C14B 158.90(18)
C9B C11B C13B C14B -22.2(3)
C11C C12C C13C C14C -0.4(3)
C12A C13A C14A C15A -0.8(3)
C12C C13C C14C C15C 0.8(3)
C11A N3A C15A C14A 3.3(3)
Ru1A N3A C15A C14A -174.08(15)
C13A C14A C15A N3A -1.6(3)
C11C N3C C15C C14C -1.5(3)
Ru1C N3C C15C C14C 179.27(14)
C13C C14C C15C N3C 0.1(3)
C19B N4B C15B C16B 0.4(3)
Ru1C N4B C15B C16B 178.14(15)
C19B N4B C15B C13B -177.68(17)
Ru1C N4B C15B C13B 0.1(2)
O2B C13B C15B N4B -9.6(2)
C11B C13B C15B N4B -127.65(17)
C14B C13B C15B N4B 109.56(19)
O2B C13B C15B C16B 172.38(17)
C11B C13B C15B C16B 54.3(2)
C14B C13B C15B C16B -68.5(2)
N4B C15B C16B C17B -1.2(3)
C13B C15B C16B C17B 176.76(19)
C15B C16B C17B C18B 1.2(3)
C16B C17B C18B C19B -0.5(4)
C15B N4B C19B C18B 0.4(3)
Ru1C N4B C19B C18B -177.00(17)
C17B C18B C19B N4B -0.3(4)
